data_2217375
loop_
_publ_author_name
'Fu, Zhong'
'Lin, Ying'
'Zhou, Yun-You'
'Zhang, Hong-Tao'

_publ_section_title
;A one-dimensional ladder-like coordination polymer:
 poly[[hexaaquabis(\m-5-nitrobenzene-1,3-dicarboxylato-\k^3^<i>O</i>,<i>O</i>',<i>O</i>'')(\m-oxalato-\k^4^<i>O</i>,<i>O</i>':<i>O</i>'',<i>O</i>''')diyttrium(III)]
 trihydrate]
;
_journal_coeditor_code XU2377
_journal_issue 1
_journal_name_full 'Acta Crystallographica Section E'
_journal_page_first m120
_journal_page_last m121
_journal_paper_doi 10.1107/S1600536807064306
_journal_volume 64
_journal_year 2008
_chemical_formula_iupac '[Y2 (C8 H3 N O6)2 (C2 O4) (H2 O)6], 3H2 O'
_chemical_formula_moiety '2(C9 H9 N O11 Y), 3(H2 O)'
_chemical_formula_sum 'C18 H24 N2 O25 Y2'
_chemical_formula_weight 846.21
_chemical_name_systematic
;
poly[[hexaaquabis(\m-5-nitrobenzene-1,3-dicarboxylato-\k^3^O,O',O'')(\m-
oxalato-\k^4^O,O':O'',O''')diyttrium(III)] trihydrate]
;
_space_group_IT_number 2
_symmetry_cell_setting triclinic
_symmetry_space_group_name_Hall '-P 1'
_symmetry_space_group_name_H-M 'P -1'
_atom_sites_solution_hydrogens geom
_atom_sites_solution_primary direct
_atom_sites_solution_secondary difmap
_audit_creation_method SHELXL-97
_cell_angle_alpha 74.16(3)
_cell_angle_beta 71.76(3)
_cell_angle_gamma 80.01(2)
_cell_formula_units_Z 1
_cell_length_a 7.4270(15)
_cell_length_b 9.2070(18)
_cell_length_c 11.522(2)
_cell_measurement_reflns_used 25
_cell_measurement_temperature 298(2)
_cell_measurement_theta_max 15.0
_cell_measurement_theta_min 2.3
_cell_volume 716.5(3)
_computing_cell_refinement 'CAD-4 Software'
_computing_data_collection 'CAD-4 Software (Enraf--Nonius, 1989)'
_computing_data_reduction 'XCAD4 (Harms & Wocadlo, 1995)'
_computing_molecular_graphics 'SHELXTL (Sheldrick, 2000)'
_computing_publication_material SHELXTL
_computing_structure_refinement 'SHELXL97 (Sheldrick, 1997)'
_computing_structure_solution 'SHELXS97 (Sheldrick, 1997)'
_diffrn_ambient_temperature 298(2)
_diffrn_measured_fraction_theta_full 0.990
_diffrn_measured_fraction_theta_max 0.990
_diffrn_measurement_device_type 'Enraf--Nonius CAD-4 diffractometer'
_diffrn_measurement_method '\w/2\q scans'
_diffrn_radiation_monochromator graphite
_diffrn_radiation_source 'fine-focus sealed tube'
_diffrn_radiation_type MoK\a
_diffrn_radiation_wavelength 0.71073
_diffrn_reflns_av_R_equivalents 0.0968
_diffrn_reflns_av_sigmaI/netI 0.0648
_diffrn_reflns_limit_h_max 9
_diffrn_reflns_limit_h_min 0
_diffrn_reflns_limit_k_max 11
_diffrn_reflns_limit_k_min -11
_diffrn_reflns_limit_l_max 14
_diffrn_reflns_limit_l_min -13
_diffrn_reflns_number 3018
_diffrn_reflns_theta_full 25.97
_diffrn_reflns_theta_max 25.97
_diffrn_reflns_theta_min 1.91
_diffrn_standards_decay_% 1.0
_diffrn_standards_interval_count 200
_diffrn_standards_number 3
_exptl_absorpt_coefficient_mu 4.141
_exptl_absorpt_correction_T_max 0.60
_exptl_absorpt_correction_T_min 0.48
_exptl_absorpt_correction_type psi-scan
_exptl_absorpt_process_details '(XCAD4; Harms & Wocadlo, 1995)'
_exptl_crystal_colour colorless
_exptl_crystal_density_diffrn 1.961
_exptl_crystal_density_method 'not measured'
_exptl_crystal_description block
_exptl_crystal_F_000 424
_exptl_crystal_size_max 0.20
_exptl_crystal_size_mid 0.15
_exptl_crystal_size_min 0.12
_refine_diff_density_max 0.672
_refine_diff_density_min -0.643
_refine_ls_extinction_method none
_refine_ls_goodness_of_fit_ref 1.054
_refine_ls_hydrogen_treatment constr
_refine_ls_matrix_type full
_refine_ls_number_parameters 220
_refine_ls_number_reflns 2785
_refine_ls_number_restraints 0
_refine_ls_restrained_S_all 1.054
_refine_ls_R_factor_all 0.0637
_refine_ls_R_factor_gt 0.0428
_refine_ls_shift/su_max 0.000
_refine_ls_shift/su_mean 0.000
_refine_ls_structure_factor_coef Fsqd
_refine_ls_weighting_details 'calc w=1/[\s^2^(Fo^2^)+(0.0432P)^2^+2.6078P] where P=(Fo^2^+2Fc^2^)/3'
_refine_ls_weighting_scheme calc
_refine_ls_wR_factor_gt 0.1005
_refine_ls_wR_factor_ref 0.1115
_reflns_number_gt 2260
_reflns_number_total 2785
_reflns_threshold_expression I>2\s(I)
_cod_data_source_file xu2377.cif
_cod_data_source_block I
_cod_database_code 2217375
_cod_database_fobs_code 2217375

loop_
_symmetry_equiv_pos_as_xyz
'x, y, z'
'-x, -y, -z'

loop_
_atom_site_type_symbol
_atom_site_label
_atom_site_fract_x
_atom_site_fract_y
_atom_site_fract_z
_atom_site_U_iso_or_equiv
_atom_site_adp_type
_atom_site_calc_flag
_atom_site_refinement_flags
_atom_site_occupancy
C C1 0.3395(7) 0.2400(6) 0.1373(5) 0.0176(10) Uani d . 1
C C2 0.2913(7) 0.3978(6) 0.0685(5) 0.0182(10) Uani d . 1
C C3 0.2644(7) 0.4243(6) -0.0506(5) 0.0200(11) Uani d . 1
H H3 0.2853 0.3461 -0.0909 0.024 Uiso d R 1
C C4 0.2095(7) 0.5698(6) -0.1067(5) 0.0188(10) Uani d . 1
C C5 0.1769(7) 0.6925(6) -0.0509(5) 0.0187(10) Uani d . 1
H H5 0.1321 0.7878 -0.0904 0.022 Uiso d R 1
C C6 0.2101(7) 0.6653(6) 0.0648(5) 0.0181(10) Uani d . 1
C C7 0.2687(7) 0.5187(6) 0.1238(5) 0.0201(11) Uani d . 1
H H7 0.2862 0.4994 0.2030 0.024 Uiso d R 1
C C8 0.1873(7) 0.7916(6) 0.1298(5) 0.0187(10) Uani d . 1
C C9 0.6051(7) -0.0058(6) 0.4632(5) 0.0177(10) Uani d . 1
N N1 0.1769(7) 0.5962(5) -0.2319(4) 0.0265(10) Uani d . 1
O O1 0.3821(6) 0.2183(4) 0.2395(3) 0.0261(9) Uani d . 1
O O2 0.3332(5) 0.1288(4) 0.0962(3) 0.0228(8) Uani d . 1
O O3 0.3182(5) 0.7902(4) 0.1793(3) 0.0223(8) Uani d . 1
O O4 0.0460(5) 0.8849(4) 0.1325(4) 0.0251(8) Uani d . 1
O O5 0.1269(9) 0.7245(5) -0.2819(5) 0.0564(15) Uani d . 1
O O6 0.1979(8) 0.4894(5) -0.2778(4) 0.0461(12) Uani d . 1
O O7 0.7221(5) 0.0136(4) 0.5150(3) 0.0214(8) Uani d . 1
O O8 0.6444(5) -0.0325(4) 0.3571(3) 0.0232(8) Uani d . 1
O O9 0.6774(5) -0.0796(4) 0.1250(3) 0.0244(8) Uani d . 1
H H9A 0.6641 -0.0316 0.0534 0.029 Uiso d R 1
H H9B 0.7642 -0.0428 0.1386 0.029 Uiso d R 1
O O10 0.4350(6) -0.3006(4) 0.3988(4) 0.0326(10) Uani d . 1
H H10A 0.5526 -0.3322 0.3807 0.039 Uiso d R 1
H H10B 0.3968 -0.3009 0.4765 0.039 Uiso d R 1
O O11 0.0652(5) -0.0383(5) 0.3376(4) 0.0318(10) Uani d . 1
H H11B 0.0191 0.0193 0.3884 0.038 Uiso d R 1
H H11A 0.0252 -0.0036 0.2728 0.038 Uiso d R 1
O O12 0.3768(8) 0.3842(5) 0.4156(5) 0.0492(13) Uani d . 1
H H12B 0.3942 0.4764 0.3793 0.059 Uiso d R 1
H H12A 0.4299 0.3285 0.3639 0.059 Uiso d R 1
O O13 0.0067(15) 0.3583(14) 0.5020(11) 0.068(3) Uani d P 0.50
H H13A 0.0037 0.2670 0.5003 0.081 Uiso d PR 0.50
H H13B -0.1035 0.3933 0.5392 0.081 Uiso d PR 0.50
Y Y 0.39399(7) -0.05405(6) 0.27921(5) 0.01386(15) Uani d . 1

loop_
_atom_site_aniso_label
_atom_site_aniso_U_11
_atom_site_aniso_U_22
_atom_site_aniso_U_33
_atom_site_aniso_U_12
_atom_site_aniso_U_13
_atom_site_aniso_U_23
C1 0.018(2) 0.018(3) 0.017(2) -0.0018(19) -0.005(2) -0.004(2)
C2 0.019(3) 0.017(3) 0.019(3) -0.002(2) -0.005(2) -0.005(2)
C3 0.020(3) 0.020(3) 0.022(3) -0.002(2) -0.007(2) -0.008(2)
C4 0.020(3) 0.024(3) 0.015(2) -0.004(2) -0.004(2) -0.007(2)
C5 0.024(3) 0.012(2) 0.022(3) -0.002(2) -0.011(2) -0.002(2)
C6 0.021(3) 0.018(3) 0.020(3) -0.004(2) -0.009(2) -0.006(2)
C7 0.022(3) 0.021(3) 0.020(3) -0.002(2) -0.009(2) -0.005(2)
C8 0.017(2) 0.020(3) 0.018(2) -0.004(2) -0.002(2) -0.006(2)
C9 0.018(3) 0.016(3) 0.019(3) -0.0011(19) -0.006(2) -0.003(2)
N1 0.034(3) 0.027(3) 0.021(2) -0.004(2) -0.013(2) -0.004(2)
O1 0.044(2) 0.0195(19) 0.0213(19) -0.0005(17) -0.0204(17) -0.0047(15)
O2 0.037(2) 0.0142(18) 0.0217(19) -0.0004(15) -0.0135(16) -0.0062(15)
O3 0.0254(19) 0.0190(19) 0.033(2) 0.0032(15) -0.0188(17) -0.0132(16)
O4 0.0216(19) 0.025(2) 0.036(2) 0.0056(15) -0.0149(17) -0.0160(17)
O5 0.113(5) 0.028(3) 0.036(3) 0.007(3) -0.046(3) 0.000(2)
O6 0.078(4) 0.038(3) 0.034(2) 0.007(2) -0.029(2) -0.020(2)
O7 0.0161(17) 0.036(2) 0.0171(18) -0.0056(15) -0.0082(14) -0.0089(16)
O8 0.0213(19) 0.037(2) 0.0159(18) -0.0030(16) -0.0066(15) -0.0118(16)
O9 0.0205(19) 0.039(2) 0.0171(18) -0.0029(16) -0.0058(15) -0.0124(16)
O10 0.046(3) 0.028(2) 0.028(2) 0.0010(19) -0.0182(19) -0.0061(17)
O11 0.0196(19) 0.057(3) 0.028(2) 0.0038(18) -0.0103(16) -0.027(2)
O12 0.079(4) 0.036(3) 0.044(3) -0.008(2) -0.033(3) -0.008(2)
O13 0.045(6) 0.075(8) 0.074(8) -0.031(6) -0.011(6) 0.006(6)
Y 0.0155(2) 0.0154(2) 0.0136(2) -0.00013(16) -0.00695(17) -0.00552(17)

loop_
_atom_type_symbol
_atom_type_description
_atom_type_scat_dispersion_real
_atom_type_scat_dispersion_imag
_atom_type_scat_source
C C 0.0033 0.0016 'International Tables Vol C Tables 4.2.6.8 and 6.1.1.4'
H H 0.0000 0.0000 'International Tables Vol C Tables 4.2.6.8 and 6.1.1.4'
N N 0.0061 0.0033 'International Tables Vol C Tables 4.2.6.8 and 6.1.1.4'
O O 0.0106 0.0060 'International Tables Vol C Tables 4.2.6.8 and 6.1.1.4'
Y Y -2.7962 3.5667 'International Tables Vol C Tables 4.2.6.8 and 6.1.1.4'

loop_
_geom_angle_atom_site_label_1
_geom_angle_atom_site_label_2
_geom_angle_atom_site_label_3
_geom_angle_site_symmetry_1
_geom_angle_site_symmetry_3
_geom_angle
O2 C1 O1 . . 119.8(5)
O2 C1 C2 . . 120.3(4)
O1 C1 C2 . . 119.9(4)
O2 C1 Y . . 60.2(3)
O1 C1 Y . . 59.8(3)
C2 C1 Y . . 174.6(3)
C7 C2 C3 . . 119.5(5)
C7 C2 C1 . . 120.2(4)
C3 C2 C1 . . 120.3(4)
C4 C3 C2 . . 118.1(5)
C4 C3 H3 . . 121.0
C2 C3 H3 . . 120.8
C3 C4 C5 . . 123.7(5)
C3 C4 N1 . . 117.7(4)
C5 C4 N1 . . 118.6(4)
C6 C5 C4 . . 117.4(5)
C6 C5 H5 . . 122.0
C4 C5 H5 . . 120.5
C5 C6 C7 . . 120.3(5)
C5 C6 C8 . . 121.3(5)
C7 C6 C8 . . 118.4(4)
C2 C7 C6 . . 120.9(5)
C2 C7 H7 . . 118.6
C6 C7 H7 . . 120.4
O4 C8 O3 . . 125.6(5)
O4 C8 C6 . . 119.0(4)
O3 C8 C6 . . 115.4(4)
O8 C9 O7 . . 126.2(4)
O8 C9 C9 . 2_656 117.0(5)
O7 C9 C9 . 2_656 116.8(5)
O6 N1 O5 . . 123.2(5)
O6 N1 C4 . . 118.6(5)
O5 N1 C4 . . 118.2(5)
C1 O1 Y . . 93.2(3)
C1 O2 Y . . 93.2(3)
C8 O3 Y . 1_565 136.0(3)
C9 O7 Y . 2_656 118.6(3)
C9 O8 Y . . 119.0(3)
Y O9 H9A . . 109.9
Y O9 H9B . . 109.8
H9A O9 H9B . . 108.4
Y O10 H10A . . 109.3
Y O10 H10B . . 109.8
H10A O10 H10B . . 108.3
Y O11 H11B . . 110.1
Y O11 H11A . . 109.8
H11B O11 H11A . . 109.8
H12B O12 H12A . . 109.7
H13A O13 H13B . . 109.5
O3 Y O11 1_545 . 74.28(13)
O3 Y O9 1_545 . 78.95(13)
O11 Y O9 . . 147.86(13)
O3 Y O10 1_545 . 74.18(13)
O11 Y O10 . . 95.62(16)
O9 Y O10 . . 93.86(15)
O3 Y O8 1_545 . 138.88(13)
O11 Y O8 . . 139.85(13)
O9 Y O8 . . 72.16(12)
O10 Y O8 . . 79.18(14)
O3 Y O7 1_545 2_656 133.63(13)
O11 Y O7 . 2_656 71.41(12)
O9 Y O7 . 2_656 140.67(12)
O10 Y O7 . 2_656 79.12(14)
O8 Y O7 . 2_656 68.51(12)
O3 Y O1 1_545 . 132.35(12)
O11 Y O1 . . 90.19(15)
O9 Y O1 . . 94.96(14)
O10 Y O1 . . 153.26(13)
O8 Y O1 . . 79.61(13)
O7 Y O1 2_656 . 78.08(13)
O3 Y O2 1_545 . 79.18(12)
O11 Y O2 . . 80.27(14)
O9 Y O2 . . 77.50(13)
O10 Y O2 . . 153.13(13)
O8 Y O2 . . 120.73(13)
O7 Y O2 2_656 . 123.38(13)
O1 Y O2 . . 53.60(12)
O3 Y C1 1_545 . 105.48(14)
O11 Y C1 . . 83.57(15)
O9 Y C1 . . 86.78(14)
O10 Y C1 . . 179.19(14)
O8 Y C1 . . 101.50(14)
O7 Y C1 2_656 . 100.69(14)
O1 Y C1 . . 27.01(13)
O2 Y C1 . . 26.64(13)

loop_
_geom_bond_atom_site_label_1
_geom_bond_atom_site_label_2
_geom_bond_site_symmetry_2
_geom_bond_distance
_geom_bond_publ_flag
C1 O2 . 1.253(6) ?
C1 O1 . 1.269(6) ?
C1 C2 . 1.495(7) ?
C1 Y . 2.790(5) ?
C2 C7 . 1.388(7) ?
C2 C3 . 1.398(7) ?
C3 C4 . 1.372(7) ?
C3 H3 . 0.9264 ?
C4 C5 . 1.397(7) ?
C4 N1 . 1.484(7) ?
C5 C6 . 1.380(7) ?
C5 H5 . 0.9288 ?
C6 C7 . 1.398(7) ?
C6 C8 . 1.507(7) ?
C7 H7 . 0.9274 ?
C8 O4 . 1.233(6) ?
C8 O3 . 1.268(6) ?
C9 O8 . 1.247(6) ?
C9 O7 . 1.258(6) ?
C9 C9 2_656 1.527(9) ?
N1 O6 . 1.204(6) ?
N1 O5 . 1.215(6) ?
O1 Y . 2.414(4) yes
O2 Y . 2.424(4) yes
O3 Y 1_565 2.299(3) yes
O7 Y 2_656 2.365(3) yes
O8 Y . 2.361(3) yes
O9 Y . 2.314(4) yes
O9 H9A . 0.8500 ?
O9 H9B . 0.8501 ?
O10 Y . 2.336(4) yes
O10 H10A . 0.8500 ?
O10 H10B . 0.8501 ?
O11 Y . 2.311(4) yes
O11 H11B . 0.8500 ?
O11 H11A . 0.8498 ?
O12 H12B . 0.8499 ?
O12 H12A . 0.8500 ?
O13 H13A . 0.8500 ?
O13 H13B . 0.8500 ?

loop_
_geom_hbond_atom_site_label_D
_geom_hbond_atom_site_label_H
_geom_hbond_atom_site_label_A
_geom_hbond_site_symmetry_A
_geom_hbond_distance_DH
_geom_hbond_distance_HA
_geom_hbond_distance_DA
_geom_hbond_angle_DHA
_geom_hbond_publ_flag
O9 H9A O2 2_655 0.85 2.14 2.735(5) 126.5 yes
O9 H9B O4 1_645 0.85 2.07 2.726(5) 133.7 yes
O10 H10A O6 2_655 0.85 2.36 3.115(7) 148.3 yes
O10 H10B O12 2_656 0.85 2.30 2.778(6) 115.7 yes
O10 H10B O12 2_656 0.85 2.30 2.778(6) 115.7 yes
O11 H11A O4 1_545 0.85 2.09 2.694(5) 127.2 yes
O11 H11B O5 2_565 0.85 2.57 2.987(6) 111.3 yes
O11 H11B O7 1_455 0.85 2.23 2.784(5) 122.7 yes
O12 H12A O1 . 0.85 2.11 2.841(6) 144.0 yes
O12 H12B O10 1_565 0.85 2.21 2.953(6) 146.5 yes
C3 H3 O9 2_655 0.93 2.54 3.432(6) 160.5 ?

loop_
_geom_torsion_atom_site_label_1
_geom_torsion_atom_site_label_2
_geom_torsion_atom_site_label_3
_geom_torsion_atom_site_label_4
_geom_torsion_site_symmetry_1
_geom_torsion_site_symmetry_4
_geom_torsion
O2 C1 C2 C7 . . 169.7(5)
O1 C1 C2 C7 . . -8.3(7)
O2 C1 C2 C3 . . -8.9(7)
O1 C1 C2 C3 . . 173.0(5)
C7 C2 C3 C4 . . -2.3(7)
C1 C2 C3 C4 . . 176.3(4)
C2 C3 C4 C5 . . -0.8(8)
C2 C3 C4 N1 . . -178.6(4)
C3 C4 C5 C6 . . 2.9(8)
N1 C4 C5 C6 . . -179.3(4)
C4 C5 C6 C7 . . -1.8(7)
C4 C5 C6 C8 . . 177.3(4)
C3 C2 C7 C6 . . 3.3(8)
C1 C2 C7 C6 . . -175.3(4)
C5 C6 C7 C2 . . -1.2(8)
C8 C6 C7 C2 . . 179.7(4)
C5 C6 C8 O4 . . 44.6(7)
C7 C6 C8 O4 . . -136.2(5)
C5 C6 C8 O3 . . -136.3(5)
C7 C6 C8 O3 . . 42.8(7)
C3 C4 N1 O6 . . 0.8(7)
C5 C4 N1 O6 . . -177.1(5)
C3 C4 N1 O5 . . 179.5(5)
C5 C4 N1 O5 . . 1.5(8)
O2 C1 O1 Y . . -4.3(5)
C2 C1 O1 Y . . 173.8(4)
O1 C1 O2 Y . . 4.3(5)
C2 C1 O2 Y . . -173.8(4)
O4 C8 O3 Y . 1_565 -6.0(8)
C6 C8 O3 Y . 1_565 175.0(3)
O8 C9 O7 Y . 2_656 -177.9(4)
C9 C9 O7 Y 2_656 2_656 2.7(7)
O7 C9 O8 Y . . -177.5(4)
C9 C9 O8 Y 2_656 . 1.9(7)
C9 O8 Y O3 . 1_545 -134.9(4)
C9 O8 Y O11 . . 1.1(5)
C9 O8 Y O9 . . 177.5(4)
C9 O8 Y O10 . . -84.8(4)
C9 O8 Y O7 . 2_656 -2.3(4)
C9 O8 Y O1 . . 78.8(4)
C9 O8 Y O2 . . 114.6(4)
C9 O8 Y C1 . . 94.7(4)
C1 O1 Y O3 . 1_545 -6.7(4)
C1 O1 Y O11 . . -75.3(3)
C1 O1 Y O9 . . 72.9(3)
C1 O1 Y O10 . . -178.3(3)
C1 O1 Y O8 . . 143.7(3)
C1 O1 Y O7 . 2_656 -146.3(3)
C1 O1 Y O2 . . 2.4(3)
C1 O2 Y O3 . 1_545 170.8(3)
C1 O2 Y O11 . . 95.1(3)
C1 O2 Y O9 . . -108.3(3)
C1 O2 Y O10 . . 178.3(3)
C1 O2 Y O8 . . -48.1(3)
C1 O2 Y O7 . 2_656 35.1(3)
C1 O2 Y O1 . . -2.4(3)
O2 C1 Y O3 . 1_545 -9.4(3)
O1 C1 Y O3 . 1_545 174.9(3)
O2 C1 Y O11 . . -81.1(3)
O1 C1 Y O11 . . 103.2(3)
O2 C1 Y O9 . . 68.2(3)
O1 C1 Y O9 . . -107.5(3)
O2 C1 Y O8 . . 139.3(3)
O1 C1 Y O8 . . -36.4(3)
O2 C1 Y O7 . 2_656 -150.8(3)
O1 C1 Y O7 . 2_656 33.5(3)
O2 C1 Y O1 . . 175.7(5)
O1 C1 Y O2 . . -175.7(5)
